data_7051159
loop_
_publ_author_name
'Marek Necas'
'Mark R. St J. Foreman'
'Jarom\'ir Marek'
'J. Derek Woollins'
'Josef Novosad'

_publ_section_title
;
 New mixed-donor unsymmetrical P--N--P ligands and their palladium(II)
 complexes
;
_journal_issue 10
_journal_name_full 'New J. Chem.'
_journal_page_first 1256
_journal_page_last 1263
_journal_paper_doi 10.1039/b103501k
_journal_volume 25
_journal_year 2001
_chemical_formula_moiety iPr2P(S)-NH-P(S)(OPh)2
_chemical_formula_sum 'C18 H25 N O2 P2 S2'
_chemical_formula_weight 413.45
_chemical_name_systematic
; 
? 
;
_space_group_IT_number 2
_symmetry_cell_setting triclinic
_symmetry_space_group_name_Hall '-P 1'
_symmetry_space_group_name_H-M 'P -1'
_atom_sites_solution_hydrogens geom
_atom_sites_solution_primary direct
_atom_sites_solution_secondary difmap
_audit_creation_method SHELXL-97
_cell_angle_alpha 97.97(3)
_cell_angle_beta 104.38(3)
_cell_angle_gamma 92.35(3)
_cell_formula_units_Z 2
_cell_length_a 8.494(2)
_cell_length_b 9.173(2)
_cell_length_c 13.751(3)
_cell_measurement_temperature 293(2)
_cell_volume 1024.6(4)
_computing_structure_refinement 'SHELXL-97 (Sheldrick, 1997)'
_computing_structure_solution 'SHELXS-97 (Sheldrick, 1990)'
_diffrn_ambient_temperature 293(2)
_diffrn_measured_fraction_theta_full 0.991
_diffrn_measured_fraction_theta_max 0.990
_diffrn_radiation_monochromator graphite
_diffrn_radiation_source 'fine-focus sealed tube'
_diffrn_radiation_type MoK\a
_diffrn_radiation_wavelength 0.71073
_diffrn_reflns_av_R_equivalents 0.0163
_diffrn_reflns_av_sigmaI/netI 0.0332
_diffrn_reflns_limit_h_max 9
_diffrn_reflns_limit_h_min -9
_diffrn_reflns_limit_k_max 10
_diffrn_reflns_limit_k_min -10
_diffrn_reflns_limit_l_max 16
_diffrn_reflns_limit_l_min 0
_diffrn_reflns_number 3764
_diffrn_reflns_theta_full 25.00
_diffrn_reflns_theta_max 25.05
_diffrn_reflns_theta_min 3.69
_exptl_absorpt_coefficient_mu 0.428
_exptl_crystal_density_diffrn 1.340
_exptl_crystal_density_method 'not measured'
_exptl_crystal_F_000 436
_refine_diff_density_max 1.128
_refine_diff_density_min -0.933
_refine_diff_density_rms 0.086
_refine_ls_extinction_method none
_refine_ls_goodness_of_fit_ref 1.089
_refine_ls_hydrogen_treatment mixed
_refine_ls_matrix_type full
_refine_ls_number_parameters 333
_refine_ls_number_reflns 3602
_refine_ls_number_restraints 0
_refine_ls_restrained_S_all 1.089
_refine_ls_R_factor_all 0.1081
_refine_ls_R_factor_gt 0.0771
_refine_ls_shift/su_max 1.306
_refine_ls_shift/su_mean 0.019
_refine_ls_structure_factor_coef Fsqd
_refine_ls_weighting_details 'w=1/[\s^2^(Fo^2^)+(0.0745P)^2^+3.1152P] where P=(Fo^2^+2Fc^2^)/3'
_refine_ls_weighting_scheme calc
_refine_ls_wR_factor_gt 0.1908
_refine_ls_wR_factor_ref 0.2127
_reflns_number_gt 2585
_reflns_number_total 3602
_reflns_threshold_expression >2sigma(I)
_cod_data_source_file b103501k.txt
_cod_data_source_block 7.cif
_cod_depositor_comments
;
The following automatic conversions were performed:
'_symmetry_cell_setting' value 'Triclinic' changed to 'triclinic'
according to '/home/saulius/struct/CIF-dictionaries/cif_core.dic'
dictionary named 'cif_core.dic' version 2.4.1 from 2010-06-29.

Automatic conversion script
Id: cif_fix_enum 1527 2010-12-29 10:47:43Z saulius 

The following automatic conversions were performed:

'_refine_ls_weighting_scheme' value 'calc
w=1/[\s^2^(Fo^2^)+(0.0745P)^2^+3.1152P] where P=(Fo^2^+2Fc^2^)/3' was
changed to 'calc'. New tag '_refine_ls_weighting_details' was
created. The value of the new tag was set to
'w=1/[\s^2^(Fo^2^)+(0.0745P)^2^+3.1152P] where P=(Fo^2^+2Fc^2^)/3'.

Automatic conversion script
Id: cif_fix_values 3143 2015-03-26 13:38:13Z robertas 
;
_cod_original_sg_symbol_H-M P-1
_cod_database_code 7051159

loop_
_symmetry_equiv_pos_as_xyz
'x, y, z'
'-x, -y, -z'

loop_
_atom_site_label
_atom_site_type_symbol
_atom_site_fract_x
_atom_site_fract_y
_atom_site_fract_z
_atom_site_U_iso_or_equiv
_atom_site_adp_type
_atom_site_occupancy
_atom_site_calc_flag
_atom_site_refinement_flags
_atom_site_disorder_assembly
_atom_site_disorder_group
P1 P 0.32126(16) 0.66449(17) 0.58888(11) 0.0529(4) Uani 1 d . . .
P2 P 0.64334(17) 0.73491(18) 0.75645(10) 0.0544(5) Uani 1 d . . .
S1 S 0.2961(2) 0.6248(2) 0.44314(13) 0.0821(6) Uani 1 d . . .
S2 S 0.5567(2) 0.8442(2) 0.85402(13) 0.0846(7) Uani 1 d . . .
N1 N 0.5147(6) 0.6485(6) 0.6535(4) 0.0480(12) Uani 1 d . . .
O2 O 0.7596(5) 0.6127(5) 0.7950(3) 0.0796(15) Uani 1 d . . .
O1 O 0.7631(4) 0.8251(5) 0.7106(3) 0.0626(12) Uani 1 d . . .
C31 C 0.1946(7) 0.5359(8) 0.6295(5) 0.0649(17) Uani 1 d . . .
C32 C 0.2321(15) 0.3859(9) 0.5998(10) 0.108(3) Uani 1 d . . .
C6 C 0.9940(7) 0.9190(8) 0.8516(4) 0.0595(15) Uani 1 d . . .
C4 C 1.1131(9) 1.1627(10) 0.8602(6) 0.084(2) Uani 1 d . . .
C33 C 0.1914(9) 0.5732(8) 0.7384(6) 0.0664(17) Uani 1 d . . .
C3 C 0.9947(11) 1.1813(12) 0.7770(7) 0.111(3) Uani 1 d . . .
C1 C 0.8791(6) 0.9386(7) 0.7666(4) 0.0598(16) Uani 1 d . . .
C23 C 0.0925(13) 0.8633(12) 0.5749(8) 0.151(5) Uani 1 d . . .
H23A H 0.0261 0.7894 0.5928 0.227 Uiso 1 d R . .
H23B H 0.0758 0.8497 0.5025 0.227 Uiso 1 d R . .
H23C H 0.0629 0.9595 0.5978 0.227 Uiso 1 d R . .
C5 C 1.1103(8) 1.0349(10) 0.8980(5) 0.074(2) Uani 1 d . . .
C22 C 0.3843(14) 0.9633(10) 0.5957(8) 0.139(4) Uani 1 d . . .
H22A H 0.4951 0.9562 0.6322 0.208 Uiso 1 d R . .
H22B H 0.3532 1.0611 0.6126 0.208 Uiso 1 d R . .
H22C H 0.3749 0.9429 0.5240 0.208 Uiso 1 d R . .
C21 C 0.2718(10) 0.8485(8) 0.6249(6) 0.093(2) Uani 1 d . . .
H21 H 0.2879 0.8668 0.6988 0.111 Uiso 1 d R . .
C2 C 0.8772(10) 1.0693(11) 0.7294(6) 0.111(4) Uani 1 d . . .
C7 C 0.700(3) 0.520(2) 0.8534(18) 0.057(6) Uani 0.534(9) d P A 1
C8 C 0.6302(16) 0.399(3) 0.8182(14) 0.084(8) Uani 0.534(9) d P A 1
H8 H 0.5901 0.3767 0.7480 0.100 Uiso 0.534(9) calc PR A 1
C9 C 0.605(2) 0.287(2) 0.8792(17) 0.090(7) Uani 0.534(9) d P A 1
H9 H 0.5243 0.2100 0.8588 0.107 Uiso 0.534(9) calc PR A 1
C10 C 0.7286(17) 0.3141(14) 0.9791(9) 0.067(4) Uani 0.534(9) d P A 1
H10 H 0.7207 0.2513 1.0256 0.080 Uiso 0.534(9) calc PR A 1
C11 C 0.8544(16) 0.4253(12) 1.0085(8) 0.064(3) Uani 0.534(9) d P A 1
H11 H 0.9313 0.4311 1.0705 0.077 Uiso 0.534(9) calc PR A 1
C12 C 0.8644(14) 0.5267(12) 0.9452(7) 0.057(3) Uani 0.534(9) d P A 1
H12 H 0.9552 0.5920 0.9539 0.068 Uiso 0.534(9) calc PR A 1
C7A C 0.746(4) 0.490(4) 0.847(2) 0.065(9) Uani 0.466(9) d P A 2
C8A C 0.713(3) 0.374(2) 0.8158(12) 0.068(4) Uani 0.466(9) d P A 2
H8A H 0.7146 0.3472 0.7482 0.081 Uiso 0.466(9) calc PR A 2
C9A C 0.672(2) 0.263(2) 0.8629(15) 0.069(5) Uani 0.466(9) d P A 2
H9A H 0.7030 0.1698 0.8421 0.083 Uiso 0.466(9) calc PR A 2
C10A C 0.5938(17) 0.2708(14) 0.9337(11) 0.049(3) Uani 0.466(9) d P A 2
H10A H 0.5637 0.1887 0.9596 0.058 Uiso 0.466(9) calc PR A 2
C11A C 0.5603(16) 0.4102(12) 0.9663(9) 0.056(3) Uani 0.466(9) d P A 2
H11A H 0.5052 0.4242 1.0171 0.067 Uiso 0.466(9) calc PR A 2
C12A C 0.6048(15) 0.5320(13) 0.9270(8) 0.051(3) Uani 0.466(9) d P A 2
H12A H 0.5674 0.6248 0.9397 0.062 Uiso 0.466(9) calc PR A 2
H6 H 0.991(7) 0.835(6) 0.872(4) 0.050(16) Uiso 1 d . . .
H32A H 0.163(11) 0.308(10) 0.621(6) 0.12(3) Uiso 1 d . . .
H5 H 1.174(8) 1.012(7) 0.950(5) 0.08(2) Uiso 1 d . . .
H33B H 0.104(9) 0.516(8) 0.745(5) 0.08(2) Uiso 1 d . . .
H33C H 0.158(9) 0.678(9) 0.753(5) 0.09(2) Uiso 1 d . . .
H32B H 0.243(15) 0.360(13) 0.523(11) 0.19(5) Uiso 1 d . . .
H32C H 0.311(4) 0.362(4) 0.648(3) 0.000(9) Uiso 1 d . . .
H1 H 0.552(6) 0.605(6) 0.625(4) 0.029(17) Uiso 1 d . . .
H33A H 0.303(8) 0.569(7) 0.780(5) 0.071(19) Uiso 1 d . . .
H3 H 0.994(11) 1.283(10) 0.751(7) 0.12(3) Uiso 1 d . . .
H4 H 1.194(9) 1.239(8) 0.892(6) 0.10(2) Uiso 1 d . . .
H2 H 0.787(10) 1.081(9) 0.679(7) 0.11(3) Uiso 1 d . . .
H31 H 0.090(9) 0.547(7) 0.588(5) 0.08(2) Uiso 1 d . . .

loop_
_atom_site_aniso_label
_atom_site_aniso_U_11
_atom_site_aniso_U_22
_atom_site_aniso_U_33
_atom_site_aniso_U_23
_atom_site_aniso_U_13
_atom_site_aniso_U_12
P1 0.0372(7) 0.0668(9) 0.0524(8) 0.0221(7) -0.0011(6) 0.0123(6)
P2 0.0444(8) 0.0734(10) 0.0438(8) 0.0351(7) -0.0023(6) -0.0160(7)
S1 0.0572(10) 0.1319(17) 0.0553(9) 0.0287(10) -0.0006(7) 0.0317(10)
S2 0.0928(13) 0.0935(13) 0.0660(10) 0.0035(9) 0.0316(9) -0.0503(11)
N1 0.036(2) 0.063(3) 0.048(3) 0.027(2) 0.005(2) 0.002(2)
O2 0.053(2) 0.100(3) 0.078(3) 0.060(3) -0.022(2) -0.007(2)
O1 0.044(2) 0.098(3) 0.043(2) 0.037(2) -0.0029(16) -0.025(2)
C31 0.032(3) 0.082(5) 0.073(4) -0.001(3) 0.008(3) -0.010(3)
C32 0.137(9) 0.059(5) 0.132(9) 0.003(5) 0.057(8) -0.032(5)
C6 0.053(3) 0.077(4) 0.042(3) 0.012(3) 0.000(2) -0.002(3)
C4 0.058(4) 0.109(6) 0.081(5) 0.006(4) 0.023(4) -0.037(4)
C33 0.063(4) 0.062(4) 0.078(5) 0.014(3) 0.024(4) 0.001(3)
C3 0.087(5) 0.136(8) 0.102(6) 0.055(6) 0.001(5) -0.063(5)
C1 0.039(3) 0.098(5) 0.041(3) 0.025(3) 0.003(2) -0.025(3)
C23 0.148(9) 0.178(10) 0.145(9) 0.071(8) 0.025(7) 0.131(9)
C5 0.050(4) 0.114(6) 0.043(3) -0.007(4) -0.004(3) 0.003(4)
C22 0.185(11) 0.089(6) 0.136(8) 0.081(6) -0.007(7) 0.012(6)
C21 0.111(6) 0.080(5) 0.089(5) 0.045(4) 0.004(4) 0.050(4)
C2 0.076(5) 0.156(8) 0.090(5) 0.082(6) -0.020(4) -0.067(5)
C7 0.100(16) 0.021(7) 0.055(9) 0.022(6) 0.018(11) 0.024(10)
C8 0.037(7) 0.16(2) 0.096(12) 0.099(14) 0.042(8) 0.064(11)
C9 0.063(11) 0.124(14) 0.126(15) 0.093(12) 0.057(11) 0.069(10)
C10 0.079(9) 0.082(8) 0.053(7) 0.042(6) 0.025(6) 0.024(7)
C11 0.089(9) 0.062(7) 0.044(6) 0.020(5) 0.012(5) 0.019(6)
C12 0.076(7) 0.055(6) 0.041(5) 0.019(5) 0.013(5) 0.020(5)
C7 0.093(15) 0.09(2) 0.041(9) 0.039(12) 0.045(9) 0.077(14)
C8 0.092(16) 0.073(13) 0.048(8) 0.016(8) 0.028(9) 0.026(10)
C9 0.056(11) 0.061(10) 0.093(12) 0.038(9) 0.008(9) 0.006(8)
C10 0.061(9) 0.046(7) 0.047(7) 0.019(6) 0.020(7) 0.015(6)
C11 0.087(9) 0.044(7) 0.046(6) 0.012(5) 0.030(6) 0.004(6)
C12 0.063(7) 0.047(7) 0.048(6) 0.019(5) 0.017(5) -0.003(5)

loop_
_atom_type_symbol
_atom_type_description
_atom_type_scat_dispersion_real
_atom_type_scat_dispersion_imag
_atom_type_scat_source
C C 0.0033 0.0016 'International Tables Vol C Tables 4.2.6.8 and 6.1.1.4'
H H 0.0000 0.0000 'International Tables Vol C Tables 4.2.6.8 and 6.1.1.4'
P P 0.1023 0.0942 'International Tables Vol C Tables 4.2.6.8 and 6.1.1.4'
N N 0.0061 0.0033 'International Tables Vol C Tables 4.2.6.8 and 6.1.1.4'
O O 0.0106 0.0060 'International Tables Vol C Tables 4.2.6.8 and 6.1.1.4'
S S 0.1246 0.1234 'International Tables Vol C Tables 4.2.6.8 and 6.1.1.4'

loop_
_geom_angle_atom_site_label_1
_geom_angle_atom_site_label_2
_geom_angle_atom_site_label_3
_geom_angle
_geom_angle_site_symmetry_1
_geom_angle_site_symmetry_3
_geom_angle_publ_flag
N1 P1 C21 107.8(3) . . ?
N1 P1 C31 106.5(3) . . ?
C21 P1 C31 109.4(4) . . ?
N1 P1 S1 111.2(2) . . ?
C21 P1 S1 110.2(3) . . ?
C31 P1 S1 111.7(2) . . ?
O2 P2 O1 98.8(2) . . ?
O2 P2 N1 104.1(3) . . ?
O1 P2 N1 101.7(2) . . ?
O2 P2 S2 116.2(2) . . ?
O1 P2 S2 116.0(2) . . ?
N1 P2 S2 117.5(2) . . ?
P2 N1 P1 136.5(4) . . ?
C7 O2 C7 20.2(11) . . ?
C7 O2 P2 115.2(10) . . ?
C7 O2 P2 134.8(10) . . ?
C1 O1 P2 124.7(3) . . ?
C32 C31 C33 114.9(8) . . ?
C32 C31 P1 110.0(5) . . ?
C33 C31 P1 114.0(5) . . ?
C1 C6 C5 118.0(7) . . ?
C5 C4 C3 119.2(7) . . ?
C4 C3 C2 120.5(8) . . ?
C6 C1 C2 120.9(6) . . ?
C6 C1 O1 122.2(6) . . ?
C2 C1 O1 116.8(5) . . ?
C4 C5 C6 121.8(7) . . ?
C23 C21 C22 111.2(7) . . ?
C23 C21 P1 109.3(7) . . ?
C22 C21 P1 110.9(7) . . ?
C1 C2 C3 119.6(7) . . ?
C8 C7 O2 123.2(19) . . ?
C8 C7 C12 116.9(15) . . ?
O2 C7 C12 98.2(16) . . ?
C7 C8 C9 124(2) . . ?
C8 C9 C10 110.2(17) . . ?
C11 C10 C9 125.2(11) . . ?
C12 C11 C10 119.5(11) . . ?
C11 C12 C7 112.5(13) . . ?
C8 C7 O2 129(2) . . ?
C8 C7 C12 104(2) . . ?
O2 C7 C12 108.3(15) . . ?
C7 C8 C9 128.2(19) . . ?
C10 C9 C8 127.7(19) . . ?
C9 C10 C11 114.1(14) . . ?
C10 C11 C12 122.7(12) . . ?
C11 C12 C7 112.5(14) . . ?

loop_
_geom_bond_atom_site_label_1
_geom_bond_atom_site_label_2
_geom_bond_distance
_geom_bond_site_symmetry_2
_geom_bond_publ_flag
P1 N1 1.686(5) . ?
P1 C21 1.789(7) . ?
P1 C31 1.800(6) . ?
P1 S1 1.942(2) . ?
P2 O2 1.584(4) . ?
P2 O1 1.585(3) . ?
P2 N1 1.636(5) . ?
P2 S2 1.877(3) . ?
O2 C7 1.41(2) . ?
O2 C7 1.43(3) . ?
O1 C1 1.401(6) . ?
C31 C32 1.451(11) . ?
C31 C33 1.496(9) . ?
C6 C1 1.362(7) . ?
C6 C5 1.388(9) . ?
C4 C5 1.349(11) . ?
C4 C3 1.358(11) . ?
C3 C2 1.373(10) . ?
C1 C2 1.366(10) . ?
C23 C21 1.528(11) . ?
C22 C21 1.552(12) . ?
C7 C8 1.21(3) . ?
C7 C12 1.63(3) . ?
C8 C9 1.45(2) . ?
C9 C10 1.49(3) . ?
C10 C11 1.389(18) . ?
C11 C12 1.373(14) . ?
C7 C8 1.09(4) . ?
C7 C12 1.83(2) . ?
C8 C9 1.36(2) . ?
C9 C10 1.30(2) . ?
C10 C11 1.360(17) . ?
C11 C12 1.385(15) . ?
